data_4037519
loop_
_publ_author_name
'Fesenko, Anastasia A.'
'Grigoriev, Mikhail S.'
'Shutalev, Anatoly D.'

_publ_section_title
;
 Nucleophile-Mediated Ring Expansion of 5-Acyl-substituted
 4-Mesyloxymethyl-1,2,3,4-tetrahydropyrimidin-2-ones in the Synthesis of
 7-Membered Analogues of Biginelli Compounds and Related Heterocycles.
;
_journal_issue 15
_journal_name_full 'The Journal of organic chemistry'
_journal_page_first 8085
_journal_page_last 8110
_journal_paper_doi 10.1021/acs.joc.7b01348
_journal_volume 82
_journal_year 2017
_chemical_formula_sum 'C12 H20 N2 O4'
_chemical_formula_weight 256.30
_space_group_crystal_system monoclinic
_space_group_IT_number 14
_space_group_name_Hall '-P 2ybc'
_space_group_name_H-M_alt 'P 1 21/c 1'
_atom_sites_solution_hydrogens mixed
_audit_creation_method SHELXL-2014
_cell_angle_alpha 90
_cell_angle_beta 108.1020(10)
_cell_angle_gamma 90
_cell_formula_units_Z 4
_cell_length_a 8.3266(2)
_cell_length_b 20.7583(5)
_cell_length_c 7.9994(2)
_cell_measurement_reflns_used 5839
_cell_measurement_temperature 100(2)
_cell_measurement_theta_max 30.03
_cell_measurement_theta_min 3.32
_cell_volume 1314.23(6)
_computing_structure_refinement 'SHELXL-2014 (Sheldrick, 2015)'
_diffrn_ambient_temperature 100(2)
_diffrn_measured_fraction_theta_full 0.992
_diffrn_measured_fraction_theta_max 0.987
_diffrn_measurement_device_type 'Bruker KAPPA APEX II area-detector diffractometer'
_diffrn_radiation_type MoK\a
_diffrn_radiation_wavelength 0.71073
_diffrn_reflns_av_R_equivalents 0.0216
_diffrn_reflns_av_unetI/netI 0.0218
_diffrn_reflns_Laue_measured_fraction_full 0.992
_diffrn_reflns_Laue_measured_fraction_max 0.987
_diffrn_reflns_limit_h_max 10
_diffrn_reflns_limit_h_min -11
_diffrn_reflns_limit_k_max 29
_diffrn_reflns_limit_k_min -27
_diffrn_reflns_limit_l_max 9
_diffrn_reflns_limit_l_min -11
_diffrn_reflns_number 14630
_diffrn_reflns_point_group_measured_fraction_full 0.992
_diffrn_reflns_point_group_measured_fraction_max 0.987
_diffrn_reflns_theta_full 25.242
_diffrn_reflns_theta_max 29.998
_diffrn_reflns_theta_min 4.266
_exptl_absorpt_coefficient_mu 0.097
_exptl_crystal_colour colourless
_exptl_crystal_density_diffrn 1.295
_exptl_crystal_description fragment
_exptl_crystal_F_000 552
_exptl_crystal_size_max 0.500
_exptl_crystal_size_mid 0.500
_exptl_crystal_size_min 0.400
_refine_diff_density_max 0.382
_refine_diff_density_min -0.212
_refine_diff_density_rms 0.043
_refine_ls_extinction_method none
_refine_ls_goodness_of_fit_ref 1.032
_refine_ls_hydrogen_treatment mixed
_refine_ls_matrix_type full
_refine_ls_number_parameters 171
_refine_ls_number_reflns 3791
_refine_ls_number_restraints 0
_refine_ls_restrained_S_all 1.032
_refine_ls_R_factor_all 0.0442
_refine_ls_R_factor_gt 0.0364
_refine_ls_shift/su_max 0.001
_refine_ls_shift/su_mean 0.000
_refine_ls_structure_factor_coef Fsqd
_refine_ls_weighting_details 'w=1/[\s^2^(Fo^2^)+(0.0491P)^2^+0.3356P] where P=(Fo^2^+2Fc^2^)/3'
_refine_ls_weighting_scheme calc
_refine_ls_wR_factor_gt 0.0917
_refine_ls_wR_factor_ref 0.0962
_reflns_Friedel_coverage 0.000
_reflns_number_gt 3248
_reflns_number_total 3791
_reflns_threshold_expression 'I > 2\s(I)'
_cod_data_source_file jo7b01348_si_002.cif
_cod_data_source_block 21b
_cod_original_sg_symbol_H-M 'P 21/c'
_cod_database_code 4037519
_shelx_space_group_comment
;
The symmetry employed for this shelxl refinement is uniquely defined
by the following loop, which should always be used as a source of
symmetry information in preference to the above space-group names.
They are only intended as comments.
;
_shelx_estimated_absorpt_t_min 0.953
_shelx_estimated_absorpt_t_max 0.962
_shelxl_version_number 2014-3

loop_
_space_group_symop_operation_xyz
'x, y, z'
'-x, y+1/2, -z+1/2'
'-x, -y, -z'
'x, -y-1/2, z-1/2'

loop_
_atom_site_label
_atom_site_type_symbol
_atom_site_fract_x
_atom_site_fract_y
_atom_site_fract_z
_atom_site_U_iso_or_equiv
_atom_site_adp_type
_atom_site_occupancy
_atom_site_site_symmetry_order
_atom_site_calc_flag
_atom_site_refinement_flags_posn
_atom_site_refinement_flags_adp
O1 O 0.88138(9) 0.52468(4) 0.62417(9) 0.02139(16) Uani 1 1 d . .
O2 O 0.54165(9) 0.60624(4) -0.19145(9) 0.01898(15) Uani 1 1 d . .
O3 O 0.30448(9) 0.60533(3) -0.11706(9) 0.01819(15) Uani 1 1 d . .
O4 O 0.55093(10) 0.67770(3) 0.31808(9) 0.01998(16) Uani 1 1 d . .
N1 N 0.65996(10) 0.59048(4) 0.51436(10) 0.01716(17) Uani 1 1 d . .
H1 H 0.6597(18) 0.5926(7) 0.6231(19) 0.027(3) Uiso 1 1 d . .
N3 N 0.79876(10) 0.53775(4) 0.33093(10) 0.01411(16) Uani 1 1 d . .
H3 H 0.8957(19) 0.5171(7) 0.3458(18) 0.026(3) Uiso 1 1 d . .
C2 C 0.77983(12) 0.55033(4) 0.49363(12) 0.01499(17) Uani 1 1 d . .
C4 C 0.71742(11) 0.55726(4) 0.15813(11) 0.01259(16) Uani 1 1 d . .
C5 C 0.55264(11) 0.57531(4) 0.10234(11) 0.01298(17) Uani 1 1 d . .
C6 C 0.44774(12) 0.57295(4) 0.22580(12) 0.01529(17) Uani 1 1 d . .
H6A H 0.4464 0.5283 0.2686 0.018 Uiso 1 1 calc R U
H6B H 0.3300 0.5852 0.1608 0.018 Uiso 1 1 calc R U
C7 C 0.51523(12) 0.61770(4) 0.38266(12) 0.01491(17) Uani 1 1 d . .
H7A H 0.4238 0.6245 0.4375 0.018 Uiso 1 1 calc R U
C8 C 0.83620(11) 0.55327(4) 0.04904(12) 0.01438(17) Uani 1 1 d . .
H8A H 0.7719 0.5394 -0.0716 0.017 Uiso 1 1 calc R U
H8B H 0.9232 0.5202 0.1001 0.017 Uiso 1 1 calc R U
C9 C 0.92392(12) 0.61775(5) 0.03968(13) 0.01777(18) Uani 1 1 d . .
H9A H 1.0088 0.6107 -0.0219 0.021 Uiso 1 1 calc R U
H9B H 0.8387 0.6483 -0.0316 0.021 Uiso 1 1 calc R U
C10 C 1.01136(14) 0.64845(5) 0.21786(14) 0.0228(2) Uani 1 1 d . .
H10A H 0.9263 0.6579 0.2777 0.027 Uiso 1 1 calc R U
H10B H 1.0939 0.6176 0.2918 0.027 Uiso 1 1 calc R U
C11 C 1.10262(16) 0.71051(6) 0.20040(17) 0.0314(3) Uani 1 1 d . .
H11A H 1.1570 0.7287 0.3174 0.047 Uiso 1 1 calc R U
H11B H 1.1885 0.7012 0.1433 0.047 Uiso 1 1 calc R U
H11C H 1.0210 0.7415 0.1292 0.047 Uiso 1 1 calc R U
C12 C 0.47268(11) 0.59657(4) -0.07972(12) 0.01346(17) Uani 1 1 d . .
C13 C 0.21822(13) 0.62591(5) -0.29451(13) 0.0205(2) Uani 1 1 d . .
H13A H 0.0975 0.6310 -0.3099 0.031 Uiso 1 1 calc R U
H13B H 0.2651 0.6672 -0.3168 0.031 Uiso 1 1 calc R U
H13C H 0.2335 0.5935 -0.3774 0.031 Uiso 1 1 calc R U
C14 C 0.58600(17) 0.72724(5) 0.44801(16) 0.0296(2) Uani 1 1 d . .
H14A H 0.6098 0.7676 0.3967 0.044 Uiso 1 1 calc R U
H14B H 0.4879 0.7331 0.4895 0.044 Uiso 1 1 calc R U
H14C H 0.6844 0.7150 0.5471 0.044 Uiso 1 1 calc R U

loop_
_atom_site_aniso_label
_atom_site_aniso_U_11
_atom_site_aniso_U_22
_atom_site_aniso_U_33
_atom_site_aniso_U_23
_atom_site_aniso_U_13
_atom_site_aniso_U_12
O1 0.0212(4) 0.0308(4) 0.0129(3) 0.0048(3) 0.0063(3) 0.0098(3)
O2 0.0176(3) 0.0278(4) 0.0131(3) 0.0030(3) 0.0070(3) 0.0041(3)
O3 0.0138(3) 0.0259(3) 0.0147(3) 0.0037(3) 0.0041(3) 0.0038(3)
O4 0.0264(4) 0.0154(3) 0.0190(3) -0.0003(2) 0.0083(3) 0.0004(3)
N1 0.0188(4) 0.0233(4) 0.0097(3) 0.0001(3) 0.0049(3) 0.0069(3)
N3 0.0144(4) 0.0177(3) 0.0110(3) 0.0015(3) 0.0051(3) 0.0044(3)
C2 0.0163(4) 0.0172(4) 0.0125(4) 0.0012(3) 0.0059(3) 0.0014(3)
C4 0.0162(4) 0.0116(3) 0.0108(4) -0.0003(3) 0.0054(3) 0.0002(3)
C5 0.0145(4) 0.0145(4) 0.0112(4) -0.0014(3) 0.0059(3) -0.0005(3)
C6 0.0148(4) 0.0196(4) 0.0130(4) -0.0010(3) 0.0065(3) -0.0008(3)
C7 0.0152(4) 0.0175(4) 0.0127(4) 0.0009(3) 0.0054(3) 0.0033(3)
C8 0.0145(4) 0.0176(4) 0.0126(4) 0.0004(3) 0.0065(3) 0.0029(3)
C9 0.0158(4) 0.0221(4) 0.0168(4) 0.0033(3) 0.0071(3) 0.0002(3)
C10 0.0218(5) 0.0246(5) 0.0223(5) -0.0013(4) 0.0071(4) -0.0055(4)
C11 0.0267(6) 0.0280(5) 0.0382(7) 0.0002(5) 0.0084(5) -0.0087(4)
C12 0.0144(4) 0.0124(4) 0.0135(4) -0.0016(3) 0.0041(3) 0.0008(3)
C13 0.0172(4) 0.0256(5) 0.0166(4) 0.0055(4) 0.0024(4) 0.0048(4)
C14 0.0366(6) 0.0197(5) 0.0301(6) -0.0069(4) 0.0070(5) -0.0008(4)

loop_
_atom_type_symbol
_atom_type_description
_atom_type_scat_dispersion_real
_atom_type_scat_dispersion_imag
_atom_type_scat_source
C C 0.0033 0.0016 'International Tables Vol C Tables 4.2.6.8 and 6.1.1.4'
H H 0.0000 0.0000 'International Tables Vol C Tables 4.2.6.8 and 6.1.1.4'
N N 0.0061 0.0033 'International Tables Vol C Tables 4.2.6.8 and 6.1.1.4'
O O 0.0106 0.0060 'International Tables Vol C Tables 4.2.6.8 and 6.1.1.4'

loop_
_geom_angle_atom_site_label_1
_geom_angle_atom_site_label_2
_geom_angle_atom_site_label_3
_geom_angle
C12 O3 C13 115.00(7)
C7 O4 C14 112.78(8)
C2 N1 C7 129.22(8)
C2 N1 H1 112.7(9)
C7 N1 H1 116.6(9)
C2 N3 C4 135.57(8)
C2 N3 H3 109.2(9)
C4 N3 H3 114.4(9)
O1 C2 N1 119.88(8)
O1 C2 N3 117.62(8)
N1 C2 N3 122.47(8)
C5 C4 N3 122.36(8)
C5 C4 C8 126.98(8)
N3 C4 C8 110.64(8)
C4 C5 C12 120.64(8)
C4 C5 C6 120.50(8)
C12 C5 C6 118.85(8)
C5 C6 C7 112.30(7)
C5 C6 H6A 109.1
C7 C6 H6A 109.1
C5 C6 H6B 109.1
C7 C6 H6B 109.1
H6A C6 H6B 107.9
O4 C7 N1 112.81(8)
O4 C7 C6 107.57(7)
N1 C7 C6 111.89(7)
O4 C7 H7A 108.1
N1 C7 H7A 108.1
C6 C7 H7A 108.1
C4 C8 C9 112.73(7)
C4 C8 H8A 109.0
C9 C8 H8A 109.0
C4 C8 H8B 109.0
C9 C8 H8B 109.0
H8A C8 H8B 107.8
C10 C9 C8 114.49(8)
C10 C9 H9A 108.6
C8 C9 H9A 108.6
C10 C9 H9B 108.6
C8 C9 H9B 108.6
H9A C9 H9B 107.6
C11 C10 C9 112.00(9)
C11 C10 H10A 109.2
C9 C10 H10A 109.2
C11 C10 H10B 109.2
C9 C10 H10B 109.2
H10A C10 H10B 107.9
C10 C11 H11A 109.5
C10 C11 H11B 109.5
H11A C11 H11B 109.5
C10 C11 H11C 109.5
H11A C11 H11C 109.5
H11B C11 H11C 109.5
O2 C12 O3 120.52(8)
O2 C12 C5 127.19(8)
O3 C12 C5 112.29(8)
O3 C13 H13A 109.5
O3 C13 H13B 109.5
H13A C13 H13B 109.5
O3 C13 H13C 109.5
H13A C13 H13C 109.5
H13B C13 H13C 109.5
O4 C14 H14A 109.5
O4 C14 H14B 109.5
H14A C14 H14B 109.5
O4 C14 H14C 109.5
H14A C14 H14C 109.5
H14B C14 H14C 109.5

loop_
_geom_bond_atom_site_label_1
_geom_bond_atom_site_label_2
_geom_bond_distance
O1 C2 1.2410(12)
O2 C12 1.2198(11)
O3 C12 1.3505(11)
O3 C13 1.4422(11)
O4 C7 1.4150(11)
O4 C14 1.4264(12)
N1 C2 1.3496(12)
N1 C7 1.4465(12)
N1 H1 0.871(15)
N3 C2 1.3836(11)
N3 C4 1.3970(11)
N3 H3 0.888(15)
C4 C5 1.3570(12)
C4 C8 1.5109(12)
C5 C12 1.4685(12)
C5 C6 1.5089(12)
C6 C7 1.5215(13)
C6 H6A 0.9900
C6 H6B 0.9900
C7 H7A 1.0000
C8 C9 1.5379(13)
C8 H8A 0.9900
C8 H8B 0.9900
C9 C10 1.5240(14)
C9 H9A 0.9900
C9 H9B 0.9900
C10 C11 1.5240(15)
C10 H10A 0.9900
C10 H10B 0.9900
C11 H11A 0.9800
C11 H11B 0.9800
C11 H11C 0.9800
C13 H13A 0.9800
C13 H13B 0.9800
C13 H13C 0.9800
C14 H14A 0.9800
C14 H14B 0.9800
C14 H14C 0.9800

loop_
_geom_hbond_atom_site_label_D
_geom_hbond_atom_site_label_H
_geom_hbond_atom_site_label_A
_geom_hbond_distance_DH
_geom_hbond_distance_HA
_geom_hbond_distance_DA
_geom_hbond_angle_DHA
_geom_hbond_site_symmetry_A
N1 H1 O2 0.871(15) 2.038(15) 2.8384(10) 152.2(13) 1_556
N3 H3 O1 0.888(15) 1.995(15) 2.8823(11) 176.8(13) 3_766

loop_
_geom_torsion_atom_site_label_1
_geom_torsion_atom_site_label_2
_geom_torsion_atom_site_label_3
_geom_torsion_atom_site_label_4
_geom_torsion
C7 N1 C2 O1 -169.75(9)
C7 N1 C2 N3 12.44(16)
C4 N3 C2 O1 -178.25(10)
C4 N3 C2 N1 -0.40(17)
C2 N3 C4 C5 -27.61(16)
C2 N3 C4 C8 153.90(10)
N3 C4 C5 C12 178.94(8)
C8 C4 C5 C12 -2.82(14)
N3 C4 C5 C6 -1.94(13)
C8 C4 C5 C6 176.30(8)
C4 C5 C6 C7 62.20(11)
C12 C5 C6 C7 -118.67(9)
C14 O4 C7 N1 -66.79(10)
C14 O4 C7 C6 169.32(8)
C2 N1 C7 O4 -90.52(12)
C2 N1 C7 C6 30.95(13)
C5 C6 C7 O4 46.05(10)
C5 C6 C7 N1 -78.39(10)
C5 C4 C8 C9 86.75(11)
N3 C4 C8 C9 -94.84(9)
C4 C8 C9 C10 52.15(11)
C8 C9 C10 C11 177.37(9)
C13 O3 C12 O2 0.37(12)
C13 O3 C12 C5 -179.68(7)
C4 C5 C12 O2 -7.32(14)
C6 C5 C12 O2 173.55(9)
C4 C5 C12 O3 172.72(8)
C6 C5 C12 O3 -6.41(11)
